data_7111816
loop_
_publ_author_name
'Vaclav Havel'
'Vladimir Sindelar'
'Marek Necas'
'Angel E. Kaifer'

_publ_section_title
;
 Water-mediated inclusion of benzoates and tosylates inside the bambusuril
 macrocycle
;
_journal_name_full Chem.Commun.
_journal_page_first 1372
_journal_paper_doi 10.1039/c3cc47828a
_journal_volume 50
_journal_year 2014
_chemical_formula_sum 'C170 H206 Cl30 N26 O19 S2'
_chemical_formula_weight 4045.23
_chemical_name_systematic
; 
 ? 
;
_space_group_IT_number 14
_symmetry_cell_setting monoclinic
_symmetry_space_group_name_Hall '-P 2yn'
_symmetry_space_group_name_H-M 'P 1 21/n 1'
_atom_sites_solution_hydrogens geom
_atom_sites_solution_primary direct
_atom_sites_solution_secondary difmap
_audit_creation_method SHELXL-97
_cell_angle_alpha 90.00
_cell_angle_beta 93.277(5)
_cell_angle_gamma 90.00
_cell_formula_units_Z 2
_cell_length_a 21.105(2)
_cell_length_b 19.2496(19)
_cell_length_c 25.274(3)
_cell_measurement_reflns_used 19704
_cell_measurement_temperature 120(2)
_cell_measurement_theta_max 29.7
_cell_measurement_theta_min 7.1
_cell_volume 10251.1(19)
_computing_cell_refinement
;
CrystalClear-SM Expert 2.0 r15 (Rigaku, 2011)
;
_computing_data_collection
;
CrystalClear-SM Expert 2.0 r15 (Rigaku, 2011)
;
_computing_data_reduction
;
CrystalClear-SM Expert 2.0 r15 (Rigaku, 2011)
;
_computing_structure_refinement 'SHELXL-97 (Sheldrick, 1997)'
_computing_structure_solution 'SHELXS-97 (Sheldrick, 1990)'
_diffrn_ambient_temperature 120(2)
_diffrn_detector CCD
_diffrn_detector_area_resol_mean 28.5714
_diffrn_measured_fraction_theta_full 0.999
_diffrn_measured_fraction_theta_max 0.999
_diffrn_measurement_device
;
AFC11 (Right): Eulerian 3 circle
;
_diffrn_measurement_device_type
;
Rigaku Saturn724+ (2x2 bin mode)
;
_diffrn_measurement_method 'profile data from \w-scans'
_diffrn_measurement_specimen_support Fiber
_diffrn_radiation_monochromator Multilayer
_diffrn_radiation_type MoK\a
_diffrn_radiation_wavelength 0.71075
_diffrn_reflns_av_R_equivalents 0.0564
_diffrn_reflns_av_sigmaI/netI 0.0274
_diffrn_reflns_limit_h_max 24
_diffrn_reflns_limit_h_min -25
_diffrn_reflns_limit_k_max 22
_diffrn_reflns_limit_k_min -22
_diffrn_reflns_limit_l_max 30
_diffrn_reflns_limit_l_min -30
_diffrn_reflns_number 141993
_diffrn_reflns_theta_full 25.00
_diffrn_reflns_theta_max 25.00
_diffrn_reflns_theta_min 1.43
_diffrn_source 'Rotating Anode'
_diffrn_standards_number 0
_exptl_absorpt_coefficient_mu 0.480
_exptl_absorpt_correction_T_max 1.000
_exptl_absorpt_correction_T_min 0.911
_exptl_absorpt_correction_type multi-scan
_exptl_absorpt_process_details
;
CrystalClear-SM Expert 2.0 r15 (Rigaku, 2011)
;
_exptl_crystal_colour colourless
_exptl_crystal_density_diffrn 1.311
_exptl_crystal_density_method 'not measured'
_exptl_crystal_description prism
_exptl_crystal_F_000 4204
_exptl_crystal_size_max 0.35
_exptl_crystal_size_mid 0.25
_exptl_crystal_size_min 0.20
_refine_diff_density_max 2.324
_refine_diff_density_min -1.223
_refine_diff_density_rms 0.124
_refine_ls_extinction_method none
_refine_ls_goodness_of_fit_ref 1.126
_refine_ls_hydrogen_treatment constr
_refine_ls_matrix_type full
_refine_ls_number_parameters 1197
_refine_ls_number_reflns 18024
_refine_ls_number_restraints 103
_refine_ls_restrained_S_all 1.131
_refine_ls_R_factor_all 0.1143
_refine_ls_R_factor_gt 0.1106
_refine_ls_shift/su_max 0.002
_refine_ls_shift/su_mean 0.000
_refine_ls_structure_factor_coef Fsqd
_refine_ls_weighting_details 'calc w=1/[\s^2^(Fo^2^)+(0.1851P)^2^+24.5455P] where P=(Fo^2^+2Fc^2^)/3'
_refine_ls_weighting_scheme calc
_refine_ls_wR_factor_gt 0.3198
_refine_ls_wR_factor_ref 0.3236
_reflns_number_gt 17072
_reflns_number_total 18024
_reflns_threshold_expression >2sigma(I)
_cod_data_source_file c3cc47828a.txt
_cod_data_source_block vh05
_cod_original_cell_volume 10251(2)
_cod_original_sg_symbol_H-M P2(1)/n
_cod_database_code 7111816

loop_
_symmetry_equiv_pos_as_xyz
'x, y, z'
'-x+1/2, y+1/2, -z+1/2'
'-x, -y, -z'
'x-1/2, -y-1/2, z-1/2'

loop_
_atom_site_label
_atom_site_type_symbol
_atom_site_fract_x
_atom_site_fract_y
_atom_site_fract_z
_atom_site_U_iso_or_equiv
_atom_site_adp_type
_atom_site_occupancy
_atom_site_symmetry_multiplicity
_atom_site_calc_flag
_atom_site_refinement_flags
_atom_site_disorder_assembly
_atom_site_disorder_group
S61 S 0.15480(5) 0.54025(6) 0.08271(5) 0.0368(3) Uani 1 1 d . . .
O61 O 0.1226(2) 0.5586(3) 0.12909(19) 0.0826(17) Uani 1 1 d . . .
O62 O 0.11616(18) 0.4974(2) 0.04631(17) 0.0531(10) Uani 1 1 d . . .
O63 O 0.18148(19) 0.5978(2) 0.0554(2) 0.0643(12) Uani 1 1 d . . .
C61 C 0.2203(2) 0.4871(2) 0.10498(18) 0.0328(9) Uani 1 1 d . . .
C62 C 0.2672(2) 0.4714(3) 0.0715(2) 0.0414(11) Uani 1 1 d . . .
H62B H 0.2656 0.4900 0.0367 0.050 Uiso 1 1 calc R . .
C63 C 0.3173(2) 0.4280(3) 0.0887(2) 0.0503(13) Uani 1 1 d . . .
H63B H 0.3495 0.4176 0.0652 0.060 Uiso 1 1 calc R . .
C64 C 0.3210(3) 0.3999(3) 0.1391(3) 0.0510(14) Uani 1 1 d . . .
C65 C 0.2741(3) 0.4179(3) 0.1733(2) 0.0471(13) Uani 1 1 d . . .
H65A H 0.2764 0.4005 0.2085 0.056 Uiso 1 1 calc R . .
C66 C 0.2241(2) 0.4607(3) 0.1566(2) 0.0391(11) Uani 1 1 d . . .
H66A H 0.1924 0.4722 0.1804 0.047 Uiso 1 1 calc R . .
C67 C 0.3731(3) 0.3491(4) 0.1563(4) 0.077(2) Uani 1 1 d . . .
H67A H 0.4124 0.3618 0.1399 0.116 Uiso 1 1 calc R . .
H67B H 0.3605 0.3020 0.1453 0.116 Uiso 1 1 calc R . .
H67C H 0.3801 0.3506 0.1950 0.116 Uiso 1 1 calc R . .
O1 O 1.06866(15) 0.49306(16) -0.19566(11) 0.0320(7) Uani 1 1 d . . .
O2 O 1.31696(15) 0.52999(19) -0.06035(14) 0.0417(8) Uani 1 1 d . . .
O3 O 0.88083(16) 0.25991(19) -0.17622(13) 0.0412(8) Uani 1 1 d . . .
O4 O 1.13605(14) 0.28938(16) -0.04605(12) 0.0314(7) Uani 1 1 d . . .
O5 O 0.91079(14) 0.27157(16) 0.06443(12) 0.0314(7) Uani 1 1 d . . .
O6 O 1.15871(15) 0.31855(17) 0.19229(13) 0.0374(7) Uani 1 1 d . . .
N1 N 1.11598(17) 0.5600(2) -0.12858(14) 0.0311(8) Uani 1 1 d . . .
N2 N 1.13211(18) 0.44600(19) -0.12710(14) 0.0299(8) Uani 1 1 d . . .
N3 N 1.21646(17) 0.5747(2) -0.07674(15) 0.0325(8) Uani 1 1 d . . .
N4 N 1.22789(17) 0.4603(2) -0.06934(16) 0.0340(8) Uani 1 1 d . . .
N5 N 0.96981(18) 0.3286(2) -0.16052(15) 0.0326(8) Uani 1 1 d . . .
N6 N 0.92597(17) 0.2781(2) -0.09208(15) 0.0327(8) Uani 1 1 d . . .
N7 N 1.06828(17) 0.3456(2) -0.10699(15) 0.0308(8) Uani 1 1 d . . .
N8 N 1.02691(17) 0.2902(2) -0.04010(14) 0.0308(8) Uani 1 1 d . . .
N9 N 1.01581(17) 0.30008(19) 0.05425(14) 0.0286(8) Uani 1 1 d . . .
N10 N 0.96436(17) 0.35348(19) 0.11672(15) 0.0304(8) Uani 1 1 d . . .
N11 N 1.11581(17) 0.31731(19) 0.10624(15) 0.0313(8) Uani 1 1 d . . .
N12 N 1.06366(18) 0.3722(2) 0.16869(14) 0.0313(8) Uani 1 1 d . . .
C1 C 1.1022(2) 0.4990(2) -0.15482(17) 0.0282(9) Uani 1 1 d . . .
C2 C 1.2596(2) 0.5228(3) -0.06830(18) 0.0340(10) Uani 1 1 d . . .
C3 C 1.1519(2) 0.5495(2) -0.07835(17) 0.0289(9) Uani 1 1 d . . .
H3A H 1.1285 0.5673 -0.0478 0.035 Uiso 1 1 calc R . .
C4 C 1.1602(2) 0.4684(2) -0.07594(17) 0.0285(9) Uani 1 1 d . . .
H4A H 1.1381 0.4476 -0.0458 0.034 Uiso 1 1 calc R . .
C5 C 0.9214(2) 0.2866(2) -0.14568(18) 0.0330(10) Uani 1 1 d . . .
C6 C 1.0826(2) 0.3069(2) -0.06266(17) 0.0285(9) Uani 1 1 d . . .
C7 C 1.00082(19) 0.3614(2) -0.11490(17) 0.0285(9) Uani 1 1 d . . .
H7A H 0.9928 0.4126 -0.1146 0.034 Uiso 1 1 calc R . .
C8 C 0.97215(19) 0.3244(2) -0.06669(17) 0.0288(9) Uani 1 1 d . . .
H8A H 0.9520 0.3583 -0.0428 0.035 Uiso 1 1 calc R . .
C9 C 0.9584(2) 0.3044(2) 0.07694(17) 0.0275(9) Uani 1 1 d . . .
C10 C 1.1170(2) 0.3342(2) 0.15905(17) 0.0288(9) Uani 1 1 d . . .
C11 C 1.0627(2) 0.3491(2) 0.07652(17) 0.0279(9) Uani 1 1 d . . .
H11A H 1.0770 0.3822 0.0492 0.033 Uiso 1 1 calc R . .
C12 C 1.0261(2) 0.3870(2) 0.12023(17) 0.0288(9) Uani 1 1 d . . .
H12A H 1.0227 0.4380 0.1134 0.035 Uiso 1 1 calc R . .
C13 C 1.0888(2) 0.6256(2) -0.14644(18) 0.0302(9) Uani 1 1 d . . .
H13A H 1.1220 0.6620 -0.1432 0.045 Uiso 1 1 calc R . .
H13B H 1.0748 0.6216 -0.1844 0.045 Uiso 1 1 calc R . .
C14 C 1.1167(2) 0.3738(2) -0.13905(17) 0.0288(9) Uani 1 1 d . . .
H14A H 1.1021 0.3700 -0.1769 0.035 Uiso 1 1 calc R . .
H14B H 1.1556 0.3454 -0.1336 0.035 Uiso 1 1 calc R . .
C15 C 1.0256(2) 0.2545(2) 0.00981(16) 0.0289(9) Uani 1 1 d . . .
H15A H 1.0663 0.2294 0.0165 0.035 Uiso 1 1 calc R . .
H15B H 0.9913 0.2194 0.0074 0.035 Uiso 1 1 calc R . .
C16 C 1.2334(2) 0.6471(2) -0.0655(2) 0.0387(11) Uani 1 1 d . . .
H16A H 1.2710 0.6480 -0.0402 0.046 Uiso 1 1 calc R . .
H16B H 1.1979 0.6695 -0.0480 0.046 Uiso 1 1 calc R . .
C17 C 1.2478(2) 0.6893(3) -0.1138(2) 0.0432(12) Uani 1 1 d . . .
C18 C 1.2479(3) 0.7615(4) -0.1098(3) 0.0693(19) Uani 1 1 d . . .
H18A H 1.2370 0.7829 -0.0777 0.083 Uiso 1 1 calc R . .
C19 C 1.2638(4) 0.8024(4) -0.1520(4) 0.089(3) Uani 1 1 d . . .
H19A H 1.2639 0.8515 -0.1486 0.107 Uiso 1 1 calc R . .
C20 C 1.2795(4) 0.7722(5) -0.1988(4) 0.089(3) Uani 1 1 d . . .
H20A H 1.2912 0.8004 -0.2275 0.107 Uiso 1 1 calc R . .
C21 C 1.2781(5) 0.7007(6) -0.2039(3) 0.094(3) Uani 1 1 d . . .
H21A H 1.2878 0.6795 -0.2364 0.113 Uiso 1 1 calc R . .
C22 C 1.2623(4) 0.6596(4) -0.1606(3) 0.0672(18) Uani 1 1 d . . .
H22A H 1.2617 0.6104 -0.1640 0.081 Uiso 1 1 calc R . .
C23 C 1.2600(2) 0.3951(2) -0.05663(18) 0.0347(10) Uani 1 1 d . . .
H23A H 1.2308 0.3647 -0.0380 0.042 Uiso 1 1 calc R . .
H23B H 1.2971 0.4048 -0.0319 0.042 Uiso 1 1 calc R . .
C24 C 1.2826(2) 0.3564(3) -0.10420(19) 0.0346(10) Uani 1 1 d . . .
C25 C 1.2882(2) 0.3872(3) -0.1534(2) 0.0433(11) Uani 1 1 d . . .
H25A H 1.2761 0.4344 -0.1585 0.052 Uiso 1 1 calc R . .
C26 C 1.3111(3) 0.3500(3) -0.1947(2) 0.0490(13) Uani 1 1 d . . .
H26A H 1.3146 0.3718 -0.2281 0.059 Uiso 1 1 calc R . .
C27 C 1.3289(3) 0.2817(3) -0.1883(2) 0.0504(13) Uani 1 1 d . . .
H27A H 1.3451 0.2566 -0.2169 0.061 Uiso 1 1 calc R . .
C28 C 1.3231(3) 0.2499(3) -0.1397(2) 0.0487(13) Uani 1 1 d . . .
H28A H 1.3348 0.2026 -0.1349 0.058 Uiso 1 1 calc R . .
C29 C 1.3002(3) 0.2873(3) -0.0983(2) 0.0441(12) Uani 1 1 d . . .
H29A H 1.2965 0.2651 -0.0650 0.053 Uiso 1 1 calc R . .
C30 C 0.9653(2) 0.3618(3) -0.21228(19) 0.0389(11) Uani 1 1 d . . .
H30A H 0.9824 0.4095 -0.2087 0.047 Uiso 1 1 calc R . .
H30B H 0.9199 0.3655 -0.2244 0.047 Uiso 1 1 calc R . .
C31 C 1.0006(2) 0.3234(3) -0.2544(2) 0.0454(12) Uani 1 1 d . . .
C32 C 1.0285(4) 0.3599(4) -0.2936(3) 0.0692(19) Uani 1 1 d . . .
H32A H 1.0263 0.4092 -0.2934 0.083 Uiso 1 1 calc R . .
C33 C 1.0597(5) 0.3269(6) -0.3333(3) 0.093(3) Uani 1 1 d . . .
H33A H 1.0786 0.3533 -0.3600 0.112 Uiso 1 1 calc R . .
C34 C 1.0629(4) 0.2547(5) -0.3336(3) 0.086(3) Uani 1 1 d . . .
H34A H 1.0838 0.2314 -0.3608 0.103 Uiso 1 1 calc R . .
C35 C 1.0360(3) 0.2175(4) -0.2948(3) 0.0716(19) Uani 1 1 d . . .
H35A H 1.0381 0.1682 -0.2951 0.086 Uiso 1 1 calc R . .
C36 C 1.0056(3) 0.2514(3) -0.2548(3) 0.0575(15) Uani 1 1 d . . .
H36A H 0.9880 0.2250 -0.2275 0.069 Uiso 1 1 calc R . .
C37 C 0.8776(2) 0.2424(3) -0.06426(19) 0.0353(10) Uani 1 1 d . . .
H37A H 0.8370 0.2444 -0.0859 0.042 Uiso 1 1 calc R . .
H37B H 0.8714 0.2669 -0.0305 0.042 Uiso 1 1 calc R . .
C38 C 0.8938(2) 0.1665(2) -0.05229(19) 0.0365(10) Uani 1 1 d . . .
C39 C 0.8629(3) 0.1321(3) -0.0128(2) 0.0505(13) Uani 1 1 d . . .
H39A H 0.8326 0.1562 0.0067 0.061 Uiso 1 1 calc R . .
C40 C 0.8761(3) 0.0622(3) -0.0017(2) 0.0580(16) Uani 1 1 d . . .
H40A H 0.8543 0.0388 0.0249 0.070 Uiso 1 1 calc R . .
C41 C 0.9206(3) 0.0273(3) -0.0293(3) 0.0577(16) Uani 1 1 d . . .
H41A H 0.9297 -0.0201 -0.0216 0.069 Uiso 1 1 calc R . .
C42 C 0.9518(3) 0.0609(3) -0.0679(3) 0.0566(15) Uani 1 1 d . . .
H42A H 0.9831 0.0370 -0.0865 0.068 Uiso 1 1 calc R . .
C43 C 0.9376(3) 0.1307(3) -0.0800(2) 0.0462(12) Uani 1 1 d . . .
H43A H 0.9584 0.1534 -0.1075 0.055 Uiso 1 1 calc R . .
C44 C 1.1738(2) 0.2969(3) 0.08219(19) 0.0352(10) Uani 1 1 d . . .
H44A H 1.2103 0.3172 0.1031 0.042 Uiso 1 1 calc R . .
H44B H 1.1735 0.3171 0.0461 0.042 Uiso 1 1 calc R . .
C45 C 1.1836(2) 0.2195(3) 0.07823(19) 0.0361(10) Uani 1 1 d . . .
C46 C 1.2328(3) 0.1955(4) 0.0492(3) 0.0626(16) Uani 1 1 d . . .
H46A H 1.2589 0.2277 0.0320 0.075 Uiso 1 1 calc R . .
C47 C 1.2444(4) 0.1243(4) 0.0448(3) 0.079(2) Uani 1 1 d . . .
H47A H 1.2777 0.1082 0.0242 0.095 Uiso 1 1 calc R . .
C48 C 1.2077(4) 0.0780(3) 0.0702(3) 0.070(2) Uani 1 1 d . . .
H48A H 1.2156 0.0296 0.0676 0.084 Uiso 1 1 calc R . .
C49 C 1.1603(3) 0.1008(3) 0.0990(3) 0.0595(16) Uani 1 1 d . . .
H49A H 1.1352 0.0683 0.1169 0.071 Uiso 1 1 calc R . .
C50 C 1.1474(3) 0.1722(3) 0.1031(2) 0.0451(12) Uani 1 1 d . . .
H50A H 1.1134 0.1875 0.1232 0.054 Uiso 1 1 calc R . .
C51 C 1.0611(2) 0.4124(2) 0.21719(17) 0.0332(9) Uani 1 1 d . . .
H51A H 1.0333 0.4532 0.2100 0.040 Uiso 1 1 calc R . .
H51B H 1.1042 0.4299 0.2272 0.040 Uiso 1 1 calc R . .
C52 C 1.0368(2) 0.3729(3) 0.26388(18) 0.0356(10) Uani 1 1 d . . .
C53 C 1.0382(3) 0.4045(4) 0.3129(2) 0.0555(15) Uani 1 1 d . . .
H53A H 1.0540 0.4506 0.3167 0.067 Uiso 1 1 calc R . .
C54 C 1.0167(4) 0.3700(5) 0.3571(3) 0.073(2) Uani 1 1 d . . .
H54A H 1.0181 0.3924 0.3906 0.087 Uiso 1 1 calc R . .
C55 C 0.9935(3) 0.3039(4) 0.3520(2) 0.0663(19) Uani 1 1 d . . .
H55A H 0.9789 0.2804 0.3821 0.080 Uiso 1 1 calc R . .
C56 C 0.9913(2) 0.2709(3) 0.3033(2) 0.0487(13) Uani 1 1 d . . .
H56A H 0.9750 0.2250 0.2998 0.058 Uiso 1 1 calc R . .
C57 C 1.0132(2) 0.3053(3) 0.2595(2) 0.0384(11) Uani 1 1 d . . .
H57A H 1.0121 0.2825 0.2261 0.046 Uiso 1 1 calc R . .
N81 N 0.8202(2) -0.1697(3) -0.30830(18) 0.0490(11) Uani 1 1 d . . .
C71 C 0.8169(3) -0.1428(3) -0.3642(2) 0.0578(15) Uani 1 1 d . . .
H71A H 0.7766 -0.1589 -0.3821 0.069 Uiso 1 1 calc R . .
H71B H 0.8153 -0.0914 -0.3629 0.069 Uiso 1 1 calc R . .
C72 C 0.8695(3) -0.1634(4) -0.3971(3) 0.0636(16) Uani 1 1 d . . .
H72A H 0.8695 -0.2145 -0.4015 0.076 Uiso 1 1 calc R . .
H72B H 0.9105 -0.1498 -0.3790 0.076 Uiso 1 1 calc R . .
C73 C 0.8630(4) -0.1294(5) -0.4504(3) 0.086(2) Uani 1 1 d . . .
H73A H 0.8193 -0.1370 -0.4655 0.103 Uiso 1 1 calc R . .
H73B H 0.8690 -0.0787 -0.4457 0.103 Uiso 1 1 calc R . .
C74 C 0.9086(5) -0.1548(5) -0.4892(3) 0.093(3) Uani 1 1 d . . .
H74A H 0.9077 -0.1235 -0.5198 0.140 Uiso 1 1 calc R . .
H74B H 0.8964 -0.2017 -0.5010 0.140 Uiso 1 1 calc R . .
H74C H 0.9515 -0.1559 -0.4722 0.140 Uiso 1 1 calc R . .
C75 C 0.7588(3) -0.1463(3) -0.2816(3) 0.0566(15) Uani 1 1 d . . .
H75A H 0.7549 -0.0952 -0.2849 0.068 Uiso 1 1 calc R . .
H75B H 0.7217 -0.1672 -0.3013 0.068 Uiso 1 1 calc R . .
C76 C 0.7562(3) -0.1653(4) -0.2238(3) 0.0678(18) Uani 1 1 d . . .
H76A H 0.7887 -0.1382 -0.2029 0.081 Uiso 1 1 calc R . .
H76B H 0.7667 -0.2152 -0.2193 0.081 Uiso 1 1 calc R . .
C77 C 0.6915(3) -0.1517(4) -0.2023(3) 0.0636(17) Uani 1 1 d . . .
H77A H 0.6596 -0.1798 -0.2229 0.076 Uiso 1 1 calc R . .
H77B H 0.6924 -0.1681 -0.1651 0.076 Uiso 1 1 calc R . .
C78 C 0.6705(3) -0.0781(4) -0.2037(3) 0.076(2) Uani 1 1 d . . .
H78A H 0.6286 -0.0745 -0.1891 0.115 Uiso 1 1 calc R . .
H78B H 0.6681 -0.0615 -0.2404 0.115 Uiso 1 1 calc R . .
H78C H 0.7010 -0.0497 -0.1824 0.115 Uiso 1 1 calc R . .
C79 C 0.8256(3) -0.2480(3) -0.3066(2) 0.0483(13) Uani 1 1 d . . .
H79A H 0.8646 -0.2616 -0.3240 0.058 Uiso 1 1 calc R . .
H79B H 0.8311 -0.2625 -0.2690 0.058 Uiso 1 1 calc R . .
C80 C 0.7708(3) -0.2880(3) -0.3322(3) 0.0544(14) Uani 1 1 d . . .
H80A H 0.7673 -0.2776 -0.3706 0.065 Uiso 1 1 calc R . .
H80B H 0.7309 -0.2729 -0.3168 0.065 Uiso 1 1 calc R . .
C81 C 0.7788(3) -0.3665(3) -0.3243(2) 0.0569(15) Uani 1 1 d . . .
H81A H 0.8156 -0.3825 -0.3437 0.068 Uiso 1 1 calc R . .
H81B H 0.7882 -0.3761 -0.2862 0.068 Uiso 1 1 calc R . .
C82 C 0.7214(3) -0.4064(4) -0.3432(3) 0.0693(18) Uani 1 1 d . . .
H82A H 0.7258 -0.4548 -0.3316 0.104 Uiso 1 1 calc R . .
H82B H 0.7168 -0.4046 -0.3819 0.104 Uiso 1 1 calc R . .
H82C H 0.6837 -0.3860 -0.3283 0.104 Uiso 1 1 calc R . .
C83 C 0.8786(3) -0.1420(3) -0.2770(2) 0.0503(13) Uani 1 1 d . . .
H83A H 0.9167 -0.1590 -0.2941 0.060 Uiso 1 1 calc R . .
H83B H 0.8795 -0.1625 -0.2410 0.060 Uiso 1 1 calc R . .
C84 C 0.8842(3) -0.0632(4) -0.2712(3) 0.0629(16) Uani 1 1 d . . .
H84A H 0.8861 -0.0415 -0.3066 0.076 Uiso 1 1 calc R . .
H84B H 0.8466 -0.0447 -0.2543 0.076 Uiso 1 1 calc R . .
C85 C 0.9439(3) -0.0456(4) -0.2375(3) 0.0643(17) Uani 1 1 d . . .
H85A H 0.9812 -0.0640 -0.2550 0.077 Uiso 1 1 calc R . .
H85B H 0.9422 -0.0689 -0.2027 0.077 Uiso 1 1 calc R . .
C86 C 0.9528(4) 0.0330(5) -0.2286(3) 0.079(2) Uani 1 1 d . . .
H86A H 0.9896 0.0410 -0.2039 0.118 Uiso 1 1 calc R . .
H86B H 0.9147 0.0522 -0.2136 0.118 Uiso 1 1 calc R . .
H86C H 0.9597 0.0557 -0.2624 0.118 Uiso 1 1 calc R . .
C91 C 0.6442(3) 0.9823(3) 0.2076(2) 0.0513(13) Uani 1 1 d D . .
H91A H 0.6054 0.9983 0.2250 0.062 Uiso 1 1 calc R . .
Cl1 Cl 0.70571(16) 1.03362(16) 0.23072(13) 0.1298(11) Uani 1 1 d D . .
Cl2 Cl 0.62957(13) 0.99253(16) 0.13961(7) 0.1042(8) Uani 1 1 d D . .
Cl3 Cl 0.65588(12) 0.89644(9) 0.22438(8) 0.0867(7) Uani 1 1 d D . .
C92 C 0.8351(3) 0.8458(3) 0.1034(2) 0.0480(13) Uani 1 1 d . . .
H92A H 0.8174 0.8053 0.0825 0.058 Uiso 1 1 calc R . .
Cl4 Cl 0.86627(15) 0.81522(12) 0.16409(8) 0.1007(8) Uani 1 1 d . . .
Cl5 Cl 0.77331(9) 0.90538(9) 0.11175(10) 0.0829(6) Uani 1 1 d . . .
Cl6 Cl 0.89362(8) 0.88449(8) 0.06726(8) 0.0685(5) Uani 1 1 d . . .
C93 C 0.9090(3) 0.1359(3) 0.1315(2) 0.0479(13) Uani 1 1 d . . .
H93A H 0.8830 0.1620 0.1039 0.057 Uiso 1 1 calc R . .
Cl7 Cl 0.87008(10) 0.05821(9) 0.14484(7) 0.0745(5) Uani 1 1 d . . .
Cl8 Cl 0.91641(9) 0.18685(8) 0.18957(6) 0.0625(4) Uani 1 1 d . . .
Cl9 Cl 0.98430(8) 0.11955(8) 0.10764(6) 0.0598(4) Uani 1 1 d . . .
C94 C 0.5684(5) 0.5057(7) 0.1274(6) 0.135(5) Uani 1 1 d . . .
H94A H 0.6031 0.4976 0.1027 0.162 Uiso 1 1 calc R . .
Cl10 Cl 0.59944(18) 0.48547(19) 0.19449(16) 0.1380(12) Uani 1 1 d . . .
Cl11 Cl 0.5093(2) 0.4526(3) 0.11020(18) 0.178(2) Uani 1 1 d . . .
Cl12 Cl 0.54521(12) 0.59699(17) 0.12233(15) 0.1255(11) Uani 1 1 d . . .
C96A C 0.6936(10) 0.0839(7) -0.0262(6) 0.115(5) Uani 0.536(3) 1 d PDU A 1
H96A H 0.7352 0.0797 -0.0430 0.138 Uiso 0.536(3) 1 calc PR A 1
Cl13 Cl 0.6435(2) 0.0297(3) -0.0645(2) 0.1170(16) Uani 0.536(3) 1 d PDU A 1
Cl14 Cl 0.6759(3) 0.1704(3) -0.03207(18) 0.123(2) Uani 0.536(3) 1 d PDU A 1
Cl15 Cl 0.7094(2) 0.0559(2) 0.03531(16) 0.0865(12) Uani 0.536(3) 1 d PDU A 1
C96B C 0.4601(10) 0.2101(13) 0.0496(8) 0.091(5) Uani 0.257(6) 1 d PDU B 2
H96B H 0.4864 0.2410 0.0739 0.109 Uiso 0.257(6) 1 calc PR B 2
Cl16 Cl 0.5151(7) 0.1684(10) 0.0145(7) 0.122(5) Uani 0.257(6) 1 d PDU B 2
Cl17 Cl 0.4224(4) 0.2663(7) 0.0076(4) 0.120(4) Uani 0.257(6) 1 d PDU B 2
Cl18 Cl 0.4134(8) 0.1682(9) 0.0909(5) 0.082(3) Uani 0.257(6) 1 d PDU B 2
C96C C 0.4416(10) 0.1665(17) 0.0258(8) 0.108(6) Uani 0.208(6) 1 d PDU C 3
H96C H 0.4449 0.2178 0.0203 0.129 Uiso 0.208(6) 1 calc PR C 3
Cl19 Cl 0.5153(9) 0.1278(16) 0.0219(8) 0.148(9) Uani 0.208(6) 1 d PDU C 3
Cl20 Cl 0.4006(5) 0.1287(7) -0.0274(3) 0.093(4) Uani 0.208(6) 1 d PDU C 3
Cl21 Cl 0.4060(12) 0.1496(16) 0.0824(7) 0.109(6) Uani 0.208(6) 1 d PDU C 3
O91 O 0.0188(4) 0.4926(6) -0.0306(3) 0.073(3) Uani 0.50 1 d P D -1

loop_
_atom_site_aniso_label
_atom_site_aniso_U_11
_atom_site_aniso_U_22
_atom_site_aniso_U_33
_atom_site_aniso_U_23
_atom_site_aniso_U_13
_atom_site_aniso_U_12
S61 0.0302(6) 0.0339(6) 0.0459(7) -0.0025(5) -0.0028(5) 0.0029(5)
O61 0.070(3) 0.120(4) 0.059(3) -0.009(3) 0.007(2) 0.056(3)
O62 0.0386(19) 0.042(2) 0.075(3) -0.0002(19) -0.0211(18) -0.0042(16)
O63 0.044(2) 0.038(2) 0.109(4) 0.025(2) -0.015(2) -0.0074(17)
C61 0.031(2) 0.029(2) 0.038(2) -0.0010(18) -0.0039(18) -0.0027(18)
C62 0.041(3) 0.045(3) 0.038(3) 0.001(2) 0.003(2) 0.006(2)
C63 0.032(3) 0.059(3) 0.059(3) -0.013(3) -0.003(2) 0.008(2)
C64 0.036(3) 0.041(3) 0.075(4) -0.004(3) -0.016(3) -0.001(2)
C65 0.046(3) 0.042(3) 0.051(3) 0.011(2) -0.013(2) -0.008(2)
C66 0.036(2) 0.042(3) 0.039(3) -0.002(2) 0.003(2) -0.009(2)
C67 0.054(4) 0.062(4) 0.113(6) 0.005(4) -0.024(4) 0.016(3)
O1 0.0351(16) 0.0334(16) 0.0272(15) 0.0007(12) -0.0007(13) -0.0015(13)
O2 0.0277(17) 0.048(2) 0.049(2) -0.0083(16) -0.0003(14) 0.0004(14)
O3 0.0337(17) 0.047(2) 0.0418(18) 0.0005(15) -0.0058(14) -0.0089(15)
O4 0.0250(15) 0.0318(16) 0.0374(16) 0.0002(13) 0.0009(12) 0.0043(12)
O5 0.0271(15) 0.0301(16) 0.0370(16) -0.0009(13) 0.0019(12) -0.0041(13)
O6 0.0313(16) 0.0403(18) 0.0402(18) 0.0052(14) -0.0033(14) 0.0004(14)
N1 0.0306(19) 0.0313(19) 0.0309(18) 0.0005(15) -0.0015(15) 0.0041(15)
N2 0.0333(19) 0.0250(18) 0.0313(18) -0.0011(14) 0.0005(15) -0.0005(15)
N3 0.0276(18) 0.0309(19) 0.039(2) -0.0041(16) -0.0009(15) 0.0004(15)
N4 0.0273(19) 0.034(2) 0.040(2) -0.0047(16) 0.0005(15) 0.0047(16)
N5 0.0321(19) 0.034(2) 0.0313(19) 0.0028(15) -0.0010(15) -0.0032(16)
N6 0.0284(19) 0.0308(19) 0.038(2) -0.0003(16) -0.0024(15) -0.0039(15)
N7 0.0236(18) 0.034(2) 0.0354(19) 0.0075(15) 0.0017(14) 0.0010(15)
N8 0.0249(18) 0.035(2) 0.0325(19) 0.0049(15) 0.0002(14) 0.0025(15)
N9 0.0264(18) 0.0296(18) 0.0298(18) -0.0027(14) 0.0016(14) -0.0021(14)
N10 0.0244(18) 0.0322(19) 0.0349(19) -0.0049(15) 0.0038(14) 0.0001(15)
N11 0.0261(18) 0.0311(19) 0.036(2) 0.0002(15) -0.0028(15) 0.0014(15)
N12 0.0325(19) 0.0318(19) 0.0294(18) 0.0011(15) 0.0003(15) 0.0031(15)
C1 0.026(2) 0.029(2) 0.030(2) 0.0004(17) 0.0057(17) -0.0012(17)
C2 0.029(2) 0.041(3) 0.032(2) -0.0034(19) 0.0006(17) 0.0021(19)
C3 0.028(2) 0.029(2) 0.029(2) -0.0048(17) 0.0020(16) -0.0001(17)
C4 0.027(2) 0.030(2) 0.028(2) -0.0004(17) 0.0021(16) 0.0033(17)
C5 0.028(2) 0.033(2) 0.037(2) 0.0000(19) -0.0039(18) 0.0000(18)
C6 0.025(2) 0.028(2) 0.032(2) -0.0029(17) 0.0001(17) 0.0006(17)
C7 0.023(2) 0.029(2) 0.033(2) 0.0029(17) -0.0023(16) 0.0015(16)
C8 0.022(2) 0.028(2) 0.036(2) 0.0011(17) 0.0010(17) 0.0014(16)
C9 0.027(2) 0.024(2) 0.031(2) 0.0026(16) 0.0018(17) 0.0020(17)
C10 0.026(2) 0.026(2) 0.034(2) 0.0012(17) -0.0020(17) -0.0025(17)
C11 0.027(2) 0.025(2) 0.032(2) 0.0023(17) -0.0008(16) 0.0004(16)
C12 0.028(2) 0.026(2) 0.033(2) 0.0031(17) 0.0006(17) -0.0011(17)
C13 0.028(2) 0.029(2) 0.033(2) 0.0029(17) 0.0017(17) 0.0019(17)
C14 0.029(2) 0.028(2) 0.029(2) -0.0001(17) 0.0044(17) 0.0012(17)
C15 0.029(2) 0.028(2) 0.030(2) 0.0003(17) 0.0017(17) 0.0015(17)
C16 0.038(3) 0.031(2) 0.047(3) -0.002(2) -0.003(2) -0.0028(19)
C17 0.027(2) 0.046(3) 0.057(3) 0.012(2) -0.001(2) -0.004(2)
C18 0.060(4) 0.052(4) 0.098(5) 0.019(3) 0.021(4) 0.004(3)
C19 0.071(5) 0.066(5) 0.132(8) 0.038(5) 0.023(5) -0.006(4)
C20 0.069(5) 0.099(7) 0.101(6) 0.054(5) -0.002(4) -0.015(4)
C21 0.107(7) 0.116(8) 0.061(4) 0.016(5) 0.018(4) -0.032(6)
C22 0.085(5) 0.062(4) 0.055(4) 0.007(3) 0.011(3) -0.020(4)
C23 0.030(2) 0.036(2) 0.037(2) -0.0008(19) -0.0023(18) 0.0101(19)
C24 0.023(2) 0.040(3) 0.041(2) -0.003(2) -0.0018(18) 0.0006(18)
C25 0.043(3) 0.041(3) 0.047(3) -0.002(2) 0.003(2) 0.008(2)
C26 0.053(3) 0.057(3) 0.038(3) -0.002(2) 0.012(2) 0.012(3)
C27 0.047(3) 0.045(3) 0.061(3) -0.013(3) 0.014(3) 0.006(2)
C28 0.049(3) 0.039(3) 0.059(3) -0.006(2) 0.013(3) 0.003(2)
C29 0.045(3) 0.037(3) 0.052(3) 0.003(2) 0.011(2) 0.006(2)
C30 0.037(2) 0.043(3) 0.036(2) 0.007(2) -0.0042(19) -0.005(2)
C31 0.035(3) 0.066(4) 0.034(2) -0.005(2) -0.006(2) -0.012(2)
C32 0.081(5) 0.080(5) 0.048(3) 0.004(3) 0.015(3) -0.023(4)
C33 0.112(7) 0.114(7) 0.058(4) -0.006(4) 0.034(4) -0.029(6)
C34 0.079(5) 0.113(7) 0.066(4) -0.039(5) 0.017(4) -0.017(5)
C35 0.065(4) 0.079(5) 0.072(4) -0.030(4) 0.012(3) -0.006(4)
C36 0.055(3) 0.061(4) 0.057(3) -0.012(3) 0.009(3) -0.008(3)
C37 0.025(2) 0.041(3) 0.039(2) 0.007(2) -0.0009(18) -0.0072(19)
C38 0.035(2) 0.035(2) 0.038(2) 0.0014(19) -0.0097(19) -0.013(2)
C39 0.057(3) 0.052(3) 0.043(3) -0.001(2) 0.005(2) -0.018(3)
C40 0.084(4) 0.044(3) 0.046(3) 0.005(2) 0.001(3) -0.020(3)
C41 0.075(4) 0.032(3) 0.064(4) 0.006(3) -0.017(3) -0.015(3)
C42 0.055(3) 0.041(3) 0.073(4) -0.006(3) -0.003(3) 0.001(3)
C43 0.048(3) 0.036(3) 0.055(3) 0.003(2) 0.005(2) -0.004(2)
C44 0.027(2) 0.040(3) 0.038(2) -0.002(2) 0.0026(18) 0.0023(19)
C45 0.030(2) 0.038(3) 0.038(2) -0.007(2) -0.0104(18) 0.0063(19)
C46 0.061(4) 0.059(4) 0.069(4) -0.005(3) 0.008(3) 0.025(3)
C47 0.078(5) 0.071(5) 0.089(5) -0.016(4) 0.003(4) 0.039(4)
C48 0.081(5) 0.041(3) 0.085(5) -0.020(3) -0.029(4) 0.027(3)
C49 0.073(4) 0.034(3) 0.069(4) -0.005(3) -0.019(3) -0.002(3)
C50 0.046(3) 0.037(3) 0.051(3) -0.008(2) -0.005(2) 0.001(2)
C51 0.034(2) 0.034(2) 0.032(2) -0.0022(18) -0.0005(18) -0.0024(19)
C52 0.026(2) 0.045(3) 0.035(2) 0.002(2) 0.0007(18) 0.0014(19)
C53 0.058(3) 0.070(4) 0.039(3) -0.007(3) 0.008(2) -0.018(3)
C54 0.075(4) 0.102(6) 0.042(3) -0.010(3) 0.012(3) -0.028(4)
C55 0.052(3) 0.102(6) 0.046(3) 0.023(3) 0.010(3) -0.007(4)
C56 0.035(3) 0.057(3) 0.054(3) 0.021(3) 0.003(2) 0.003(2)
C57 0.031(2) 0.042(3) 0.042(3) 0.007(2) 0.0002(19) 0.005(2)
N81 0.041(2) 0.057(3) 0.048(3) 0.007(2) -0.0098(19) 0.016(2)
C71 0.064(4) 0.057(4) 0.050(3) 0.017(3) -0.015(3) 0.011(3)
C72 0.067(4) 0.068(4) 0.054(3) 0.017(3) -0.008(3) 0.004(3)
C73 0.095(6) 0.107(6) 0.055(4) 0.026(4) 0.004(4) 0.025(5)
C74 0.108(7) 0.108(7) 0.064(5) 0.016(4) 0.010(4) 0.015(5)
C75 0.037(3) 0.058(4) 0.072(4) -0.008(3) -0.011(3) 0.019(3)
C76 0.064(4) 0.079(5) 0.060(4) 0.004(3) 0.001(3) 0.018(4)
C77 0.069(4) 0.069(4) 0.052(3) 0.004(3) -0.005(3) 0.015(3)
C78 0.059(4) 0.082(5) 0.086(5) -0.033(4) -0.009(4) 0.003(4)
C79 0.042(3) 0.058(3) 0.045(3) 0.013(2) -0.002(2) 0.019(2)
C80 0.044(3) 0.057(3) 0.061(3) 0.011(3) -0.005(3) 0.016(3)
C81 0.057(3) 0.062(4) 0.051(3) 0.003(3) -0.009(3) 0.018(3)
C82 0.068(4) 0.065(4) 0.074(4) 0.002(3) -0.011(3) 0.007(3)
C83 0.039(3) 0.059(3) 0.052(3) 0.011(3) -0.011(2) 0.012(2)
C84 0.053(3) 0.069(4) 0.065(4) 0.002(3) -0.016(3) 0.012(3)
C85 0.047(3) 0.080(5) 0.064(4) 0.009(3) -0.008(3) -0.005(3)
C86 0.069(5) 0.089(6) 0.078(5) -0.014(4) -0.001(4) -0.005(4)
C91 0.064(4) 0.040(3) 0.051(3) -0.001(2) 0.017(3) 0.000(3)
Cl1 0.143(2) 0.1082(19) 0.137(2) -0.0059(17) -0.0006(18) -0.0818(19)
Cl2 0.1192(18) 0.147(2) 0.0475(9) 0.0081(11) 0.0169(10) 0.0497(16)
Cl3 0.1373(18) 0.0416(8) 0.0875(13) 0.0021(8) 0.0606(13) 0.0071(9)
C92 0.051(3) 0.034(3) 0.061(3) -0.003(2) 0.014(3) 0.001(2)
Cl4 0.173(3) 0.0708(12) 0.0573(10) 0.0036(9) 0.0005(12) 0.0133(14)
Cl5 0.0627(10) 0.0459(8) 0.1443(19) -0.0140(10) 0.0429(11) 0.0048(7)
Cl6 0.0684(10) 0.0455(8) 0.0958(12) -0.0027(8) 0.0412(9) -0.0065(7)
C93 0.056(3) 0.038(3) 0.050(3) 0.001(2) 0.007(2) -0.012(2)
Cl7 0.1035(14) 0.0493(9) 0.0722(10) 0.0009(7) 0.0178(9) -0.0336(9)
Cl8 0.0845(11) 0.0497(8) 0.0533(8) -0.0085(6) 0.0035(7) -0.0095(7)
Cl9 0.0583(9) 0.0598(9) 0.0622(9) 0.0142(7) 0.0106(7) 0.0101(7)
C94 0.066(5) 0.131(9) 0.213(14) -0.081(10) 0.040(7) -0.010(6)
Cl10 0.136(3) 0.128(2) 0.155(3) 0.026(2) 0.053(2) -0.012(2)
Cl11 0.180(4) 0.192(4) 0.169(3) -0.041(3) 0.061(3) -0.106(3)
Cl12 0.0756(14) 0.120(2) 0.178(3) -0.052(2) -0.0131(16) 0.0229(14)
C96A 0.164(15) 0.092(8) 0.089(8) 0.004(8) 0.021(9) 0.047(9)
Cl13 0.099(3) 0.127(4) 0.124(4) 0.035(3) -0.006(3) 0.040(3)
Cl14 0.182(5) 0.106(3) 0.085(3) 0.044(2) 0.041(3) 0.083(3)
Cl15 0.089(2) 0.082(2) 0.090(2) 0.044(2) 0.0204(19) 0.0121(19)
C96B 0.076(11) 0.138(15) 0.058(11) 0.002(8) -0.009(7) -0.025(8)
Cl16 0.094(7) 0.188(14) 0.087(7) 0.005(9) 0.018(5) -0.016(7)
Cl17 0.056(4) 0.204(11) 0.098(6) 0.059(7) -0.001(4) -0.016(5)
Cl18 0.065(5) 0.115(9) 0.066(6) -0.010(5) -0.005(4) -0.027(6)
C96C 0.082(11) 0.164(17) 0.078(10) 0.009(11) 0.013(9) -0.027(11)
Cl19 0.129(9) 0.25(2) 0.071(9) -0.026(14) 0.008(6) 0.040(15)
Cl20 0.093(6) 0.154(10) 0.035(4) 0.016(4) 0.037(4) -0.015(6)
Cl21 0.086(9) 0.180(17) 0.061(6) -0.019(8) 0.005(6) -0.063(9)
O91 0.030(4) 0.140(9) 0.049(5) -0.009(5) -0.002(3) 0.000(5)

loop_
_atom_type_symbol
_atom_type_description
_atom_type_scat_dispersion_real
_atom_type_scat_dispersion_imag
_atom_type_scat_source
C C 0.0033 0.0016 'International Tables Vol C Tables 4.2.6.8 and 6.1.1.4'
H H 0.0000 0.0000 'International Tables Vol C Tables 4.2.6.8 and 6.1.1.4'
N N 0.0061 0.0033 'International Tables Vol C Tables 4.2.6.8 and 6.1.1.4'
O O 0.0106 0.0060 'International Tables Vol C Tables 4.2.6.8 and 6.1.1.4'
S S 0.1246 0.1234 'International Tables Vol C Tables 4.2.6.8 and 6.1.1.4'
Cl Cl 0.1484 0.1585 'International Tables Vol C Tables 4.2.6.8 and 6.1.1.4'

loop_
_geom_angle_atom_site_label_1
_geom_angle_atom_site_label_2
_geom_angle_atom_site_label_3
_geom_angle
_geom_angle_site_symmetry_1
_geom_angle_site_symmetry_3
O61 S61 O63 114.9(4) . .
O61 S61 O62 112.5(3) . .
O63 S61 O62 110.8(3) . .
O61 S61 C61 106.2(2) . .
O63 S61 C61 106.0(2) . .
O62 S61 C61 105.7(2) . .
C62 C61 C66 119.3(4) . .
C62 C61 S61 120.4(4) . .
C66 C61 S61 120.3(4) . .
C61 C62 C63 120.0(5) . .
C64 C63 C62 121.5(5) . .
C63 C64 C65 118.0(5) . .
C63 C64 C67 121.3(6) . .
C65 C64 C67 120.7(6) . .
C66 C65 C64 121.0(5) . .
C65 C66 C61 120.2(5) . .
C1 N1 C13 121.8(4) . .
C1 N1 C3 112.8(4) . .
C13 N1 C3 124.8(4) . .
C1 N2 C14 120.9(4) . .
C1 N2 C4 112.6(3) . .
C14 N2 C4 122.8(3) . .
C2 N3 C3 112.3(4) . .
C2 N3 C16 121.1(4) . .
C3 N3 C16 123.0(4) . .
C2 N4 C4 112.8(4) . .
C2 N4 C23 122.0(4) . .
C4 N4 C23 124.6(4) . .
C5 N5 C7 110.6(4) . .
C5 N5 C30 119.5(4) . .
C7 N5 C30 122.1(4) . .
C5 N6 C8 112.1(4) . .
C5 N6 C37 121.9(4) . .
C8 N6 C37 123.7(4) . .
C6 N7 C14 122.3(4) . .
C6 N7 C7 113.2(3) . .
C14 N7 C7 124.1(3) . .
C6 N8 C15 122.4(4) . .
C6 N8 C8 112.2(3) . .
C15 N8 C8 124.4(3) . .
C9 N9 C15 121.9(4) . .
C9 N9 C11 113.3(3) . .
C15 N9 C11 124.6(3) . .
C9 N10 C13 122.0(4) . 3_765
C9 N10 C12 113.1(3) . .
C13 N10 C12 124.5(4) 3_765 .
C10 N11 C11 112.0(4) . .
C10 N11 C44 120.1(4) . .
C11 N11 C44 122.9(4) . .
C10 N12 C12 111.6(4) . .
C10 N12 C51 120.2(4) . .
C12 N12 C51 124.3(4) . .
O1 C1 N2 126.1(4) . .
O1 C1 N1 125.8(4) . .
N2 C1 N1 108.2(4) . .
O2 C2 N3 126.1(4) . .
O2 C2 N4 125.3(4) . .
N3 C2 N4 108.5(4) . .
N3 C3 N1 114.9(4) . .
N3 C3 C4 103.2(3) . .
N1 C3 C4 102.9(3) . .
N4 C4 N2 115.0(3) . .
N4 C4 C3 102.8(3) . .
N2 C4 C3 102.8(3) . .
O3 C5 N6 125.5(4) . .
O3 C5 N5 125.2(4) . .
N6 C5 N5 109.3(4) . .
O4 C6 N7 125.9(4) . .
O4 C6 N8 125.8(4) . .
N7 C6 N8 108.3(4) . .
N5 C7 N7 114.5(4) . .
N5 C7 C8 104.3(3) . .
N7 C7 C8 102.5(3) . .
N6 C8 N8 115.0(4) . .
N6 C8 C7 102.5(3) . .
N8 C8 C7 103.5(3) . .
O5 C9 N9 126.7(4) . .
O5 C9 N10 125.8(4) . .
N9 C9 N10 107.5(4) . .
O6 C10 N11 125.8(4) . .
O6 C10 N12 125.1(4) . .
N11 C10 N12 109.1(4) . .
N11 C11 N9 114.5(3) . .
N11 C11 C12 103.2(3) . .
N9 C11 C12 102.9(3) . .
N12 C12 N10 114.2(4) . .
N12 C12 C11 103.8(3) . .
N10 C12 C11 103.1(3) . .
N10 C13 N1 112.8(4) 3_765 .
N7 C14 N2 113.5(3) . .
N8 C15 N9 113.6(4) . .
N3 C16 C17 114.4(4) . .
C22 C17 C18 118.8(6) . .
C22 C17 C16 122.7(5) . .
C18 C17 C16 118.5(6) . .
C19 C18 C17 120.7(8) . .
C20 C19 C18 120.3(8) . .
C19 C20 C21 119.7(7) . .
C20 C21 C22 119.5(9) . .
C17 C22 C21 120.9(7) . .
N4 C23 C24 114.4(4) . .
C25 C24 C29 118.0(5) . .
C25 C24 C23 123.2(4) . .
C29 C24 C23 118.8(4) . .
C26 C25 C24 120.6(5) . .
C27 C26 C25 120.9(5) . .
C26 C27 C28 119.4(5) . .
C29 C28 C27 119.7(5) . .
C28 C29 C24 121.4(5) . .
N5 C30 C31 113.9(4) . .
C32 C31 C36 118.1(6) . .
C32 C31 C30 120.1(6) . .
C36 C31 C30 121.8(5) . .
C31 C32 C33 121.9(8) . .
C32 C33 C34 119.2(7) . .
C35 C34 C33 119.9(7) . .
C34 C35 C36 120.3(8) . .
C35 C36 C31 120.8(6) . .
N6 C37 C38 113.3(4) . .
C43 C38 C39 118.8(5) . .
C43 C38 C37 121.8(4) . .
C39 C38 C37 119.3(5) . .
C38 C39 C40 120.5(6) . .
C41 C40 C39 120.0(6) . .
C42 C41 C40 120.1(5) . .
C41 C42 C43 120.0(6) . .
C38 C43 C42 120.6(5) . .
N11 C44 C45 114.7(4) . .
C50 C45 C46 118.5(5) . .
C50 C45 C44 123.1(4) . .
C46 C45 C44 118.4(5) . .
C45 C46 C47 120.7(7) . .
C48 C47 C46 119.7(7) . .
C49 C48 C47 120.1(6) . .
C48 C49 C50 120.8(7) . .
C45 C50 C49 120.1(6) . .
N12 C51 C52 114.9(4) . .
C53 C52 C57 118.2(5) . .
C53 C52 C51 119.1(5) . .
C57 C52 C51 122.7(4) . .
C52 C53 C54 121.1(6) . .
C55 C54 C53 119.9(6) . .
C54 C55 C56 120.3(6) . .
C55 C56 C57 119.6(6) . .
C56 C57 C52 120.9(5) . .
C71 N81 C79 111.7(5) . .
C71 N81 C83 111.1(5) . .
C79 N81 C83 106.0(4) . .
C71 N81 C75 108.2(4) . .
C79 N81 C75 109.8(5) . .
C83 N81 C75 109.9(4) . .
C72 C71 N81 116.1(5) . .
C71 C72 C73 110.8(6) . .
C74 C73 C72 114.7(7) . .
C76 C75 N81 115.2(5) . .
C75 C76 C77 112.7(5) . .
C78 C77 C76 115.5(7) . .
C80 C79 N81 116.2(4) . .
C79 C80 C81 111.8(5) . .
C82 C81 C80 112.6(5) . .
N81 C83 C84 117.0(4) . .
C85 C84 C83 109.4(5) . .
C84 C85 C86 113.1(6) . .
Cl1 C91 Cl3 112.1(4) . .
Cl1 C91 Cl2 111.2(3) . .
Cl3 C91 Cl2 111.6(3) . .
Cl4 C92 Cl6 111.3(3) . .
Cl4 C92 Cl5 111.1(3) . .
Cl6 C92 Cl5 109.6(3) . .
Cl7 C93 Cl9 110.9(3) . .
Cl7 C93 Cl8 109.6(3) . .
Cl9 C93 Cl8 110.2(3) . .
Cl11 C94 Cl10 109.7(9) . .
Cl11 C94 Cl12 112.4(7) . .
Cl10 C94 Cl12 110.5(6) . .
Cl15 C96A Cl14 115.3(8) . .
Cl15 C96A Cl13 114.1(9) . .
Cl14 C96A Cl13 114.4(9) . .
Cl18 C96B Cl17 115.3(13) . .
Cl18 C96B Cl16 122.6(15) . .
Cl17 C96B Cl16 106.6(12) . .
Cl21 C96C Cl20 110.7(15) . .
Cl21 C96C Cl19 114.3(18) . .
Cl20 C96C Cl19 100.8(14) . .

loop_
_geom_bond_atom_site_label_1
_geom_bond_atom_site_label_2
_geom_bond_distance
_geom_bond_site_symmetry_2
S61 O61 1.433(5) .
S61 O63 1.437(4) .
S61 O62 1.452(4) .
S61 C61 1.784(5) .
C61 C62 1.373(7) .
C61 C66 1.400(7) .
C62 C63 1.396(8) .
C63 C64 1.382(9) .
C64 C65 1.395(9) .
C64 C67 1.517(8) .
C65 C66 1.384(8) .
O1 C1 1.223(5) .
O2 C2 1.223(6) .
O3 C5 1.232(6) .
O4 C6 1.228(5) .
O5 C9 1.214(5) .
O6 C10 1.219(5) .
N1 C1 1.372(6) .
N1 C13 1.447(6) .
N1 C3 1.455(6) .
N2 C1 1.372(6) .
N2 C14 1.456(6) .
N2 C4 1.457(6) .
N3 C2 1.361(6) .
N3 C3 1.445(6) .
N3 C16 1.463(6) .
N4 C2 1.375(6) .
N4 C4 1.437(6) .
N4 C23 1.454(6) .
N5 C5 1.372(6) .
N5 C7 1.439(6) .
N5 C30 1.454(6) .
N6 C5 1.363(6) .
N6 C8 1.443(6) .
N6 C37 1.447(6) .
N7 C6 1.365(6) .
N7 C14 1.445(5) .
N7 C7 1.458(5) .
N8 C6 1.373(6) .
N8 C15 1.439(6) .
N8 C8 1.460(5) .
N9 C9 1.372(6) .
N9 C15 1.450(5) .
N9 C11 1.457(5) .
N10 C9 1.380(6) .
N10 C13 1.444(6) 3_765
N10 C12 1.452(6) .
N11 C10 1.372(6) .
N11 C11 1.449(5) .
N11 C44 1.451(6) .
N12 C10 1.377(6) .
N12 C12 1.448(6) .
N12 C51 1.453(6) .
C3 C4 1.571(6) .
C7 C8 1.563(6) .
C11 C12 1.564(6) .
C13 N10 1.444(6) 3_765
C16 C17 1.512(7) .
C17 C22 1.365(9) .
C17 C18 1.394(9) .
C18 C19 1.381(11) .
C19 C20 1.376(14) .
C20 C21 1.383(14) .
C21 C22 1.405(10) .
C23 C24 1.514(6) .
C24 C25 1.388(7) .
C24 C29 1.389(7) .
C25 C26 1.378(7) .
C26 C27 1.373(8) .
C27 C28 1.383(8) .
C28 C29 1.380(8) .
C30 C31 1.526(8) .
C31 C32 1.373(8) .
C31 C36 1.391(9) .
C32 C33 1.386(11) .
C33 C34 1.392(14) .
C34 C35 1.365(12) .
C35 C36 1.390(9) .
C37 C38 1.526(7) .
C38 C43 1.377(8) .
C38 C39 1.390(7) .
C39 C40 1.400(9) .
C40 C41 1.378(10) .
C41 C42 1.370(9) .
C42 C43 1.408(8) .
C44 C45 1.509(7) .
C45 C50 1.366(8) .
C45 C46 1.385(8) .
C46 C47 1.397(10) .
C47 C48 1.367(12) .
C48 C49 1.344(11) .
C49 C50 1.406(8) .
C51 C52 1.517(6) .
C52 C53 1.379(7) .
C52 C57 1.395(7) .
C53 C54 1.399(9) .
C54 C55 1.366(11) .
C55 C56 1.384(9) .
C56 C57 1.392(7) .
N81 C71 1.503(7) .
N81 C79 1.513(8) .
N81 C83 1.523(7) .
N81 C75 1.562(7) .
C71 C72 1.479(10) .
C72 C73 1.496(9) .
C73 C74 1.496(12) .
C75 C76 1.509(9) .
C76 C77 1.521(10) .
C77 C78 1.483(10) .
C79 C80 1.506(9) .
C80 C81 1.531(9) .
C81 C82 1.491(10) .
C83 C84 1.528(9) .
C84 C85 1.517(9) .
C85 C86 1.539(11) .
C91 Cl1 1.708(6) .
C91 Cl3 1.721(6) .
C91 Cl2 1.739(6) .
C92 Cl4 1.737(6) .
C92 Cl6 1.744(6) .
C92 Cl5 1.759(6) .
C93 Cl7 1.748(5) .
C93 Cl9 1.760(6) .
C93 Cl8 1.764(6) .
C94 Cl11 1.653(11) .
C94 Cl10 1.826(17) .
C94 Cl12 1.827(14) .
C96A Cl15 1.662(13) .
C96A Cl14 1.710(13) .
C96A Cl13 1.739(15) .
C96B Cl18 1.680(16) .
C96B Cl17 1.683(17) .
C96B Cl16 1.702(17) .
C96C Cl21 1.685(17) .
C96C Cl20 1.718(18) .
C96C Cl19 1.732(18) .
